data_4035240
loop_
_publ_author_name
'Zelina, Elena Y.'
'Nevolina, Tatyana A.'
'Sorotskaja, Ludmila N.'
'Skvortsov, Dmitry A.'
'Trushkov, Igor V.'
'Uchuskin, Maxim G.'

_publ_section_title
;
 A General Synthetic Route to Isomeric Pyrrolo[1,2- x][1,4]diazepinones.
;
_journal_issue 19
_journal_name_full 'The Journal of organic chemistry'
_journal_page_first 11747
_journal_page_last 11757
_journal_paper_doi 10.1021/acs.joc.8b01669
_journal_volume 83
_journal_year 2018
_chemical_compound_source 'synthesis as described'
_chemical_formula_moiety 'C9 H12 N2 O'
_chemical_formula_sum 'C9 H12 N2 O'
_chemical_formula_weight 164.21
_chemical_melting_point 412
_chemical_name_systematic 7-methyl-2,3-dihydro-1H-pyrrolo[1,2-d][1,4]diazepin-4(5H)-one
_space_group_crystal_system monoclinic
_space_group_IT_number 14
_space_group_name_Hall '-P 2ybc'
_space_group_name_H-M_alt 'P 1 21/c 1'
_atom_sites_solution_hydrogens geom
_atom_sites_solution_primary direct
_atom_sites_solution_secondary difmap
_audit_conform_dict_location ftp://ftp.iucr.org/pub/cif_core.dic
_audit_conform_dict_name cif_core.dic
_audit_conform_dict_version 2.4.3
_audit_creation_date 2018-05-29T10:30:51-00:00
_audit_creation_method 'WinGX routine CIF_UPDATE'
_cell_angle_alpha 90
_cell_angle_beta 103.69(3)
_cell_angle_gamma 90
_cell_formula_units_Z 4
_cell_length_a 6.958(2)
_cell_length_b 14.801(5)
_cell_length_c 8.546(2)
_cell_measurement_reflns_used 1336
_cell_measurement_temperature 293(2)
_cell_measurement_theta_max 29.1400
_cell_measurement_theta_min 4.2250
_cell_measurement_wavelength 0.71073
_cell_volume 855.1(4)
_computing_molecular_graphics 'Ortep-3 for Windows (Farrugia, 1997)'
_computing_publication_material 'WinGX publication routines (Farrugia, 1999)'
_computing_structure_refinement 'SHELXL-97 (Sheldrick, 2008)'
_diffrn_ambient_pressure 101
_diffrn_ambient_temperature 293(2)
_diffrn_detector 'CCD plate'
_diffrn_detector_area_resol_mean 10.4752
_diffrn_detector_type Ruby
_diffrn_measured_fraction_theta_full 0.9962
_diffrn_measured_fraction_theta_max 0.8551
_diffrn_measurement_details
;
#__ type_ start__ end____ width___ exp.time_
  1 omega  -15.00   98.00   1.0000   55.0000
omega____ theta____ kappa____ phi______ frames
    -       13.8509   19.0000    0.0000 113

#__ type_ start__ end____ width___ exp.time_
  2 omega  -51.00  -16.00   1.0000   55.0000
omega____ theta____ kappa____ phi______ frames
    -      -14.3978  -57.0000   30.0000 35

#__ type_ start__ end____ width___ exp.time_
  3 omega  -16.00   30.00   1.0000   55.0000
omega____ theta____ kappa____ phi______ frames
    -      -14.3978  -99.0000   60.0000 46

;
_diffrn_measurement_device 'four-circle diffractometer'
_diffrn_measurement_device_type 'New Xcalibur, Ruby'
_diffrn_measurement_method '\w scans'
_diffrn_orient_matrix_UB_11 0.0261809000
_diffrn_orient_matrix_UB_12 0.0446009000
_diffrn_orient_matrix_UB_13 -0.0168782000
_diffrn_orient_matrix_UB_21 0.0983888000
_diffrn_orient_matrix_UB_22 -0.0144242000
_diffrn_orient_matrix_UB_23 0.0046925000
_diffrn_orient_matrix_UB_31 -0.0252783000
_diffrn_orient_matrix_UB_32 -0.0100663000
_diffrn_orient_matrix_UB_33 -0.0836134000
_diffrn_radiation_monochromator graphite
_diffrn_radiation_probe x-ray
_diffrn_radiation_type 'Mo K\a'
_diffrn_radiation_wavelength 0.71073
_diffrn_reflns_av_R_equivalents 0.0429
_diffrn_reflns_av_sigmaI/netI 0.0384
_diffrn_reflns_av_unetI/netI 0.0461
_diffrn_reflns_limit_h_max 9
_diffrn_reflns_limit_h_min -9
_diffrn_reflns_limit_k_max 19
_diffrn_reflns_limit_k_min -18
_diffrn_reflns_limit_l_max 11
_diffrn_reflns_limit_l_min -11
_diffrn_reflns_number 4077
_diffrn_reflns_theta_full 26.3154
_diffrn_reflns_theta_max 29.3255
_diffrn_reflns_theta_min 3.0132
_diffrn_source 'Enhance (Mo) X-ray Source'
_diffrn_standards_number 0
_exptl_absorpt_coefficient_mu 0.085
_exptl_absorpt_correction_type none
_exptl_crystal_colour colourless
_exptl_crystal_density_diffrn 1.275
_exptl_crystal_density_method 'not measured'
_exptl_crystal_description prism
_exptl_crystal_F_000 352
_exptl_crystal_recrystallization_method Ethylacetate
_exptl_crystal_size_max 0.8
_exptl_crystal_size_mid 0.4
_exptl_crystal_size_min 0.3
_refine_diff_density_max 0.209
_refine_diff_density_min -0.246
_refine_diff_density_rms 0.047
_refine_ls_extinction_coef 0.019(5)
_refine_ls_extinction_expression Fc^*^=kFc[1+0.001xFc^2^\l^3^/sin(2\q)]^-1/4^
_refine_ls_extinction_method SHELXL
_refine_ls_goodness_of_fit_ref 1.082
_refine_ls_hydrogen_treatment mixed
_refine_ls_matrix_type full
_refine_ls_number_constraints 0
_refine_ls_number_parameters 116
_refine_ls_number_reflns 2003
_refine_ls_number_restraints 0
_refine_ls_restrained_S_all 1.082
_refine_ls_R_factor_all 0.0627
_refine_ls_R_factor_gt 0.048
_refine_ls_shift/su_max 0.014
_refine_ls_shift/su_mean 0.003
_refine_ls_structure_factor_coef Fsqd
_refine_ls_weighting_details 'calc w=1/[\s^2^(Fo^2^)+(0.0607P)^2^+0.1112P] where P=(Fo^2^+2Fc^2^)/3'
_refine_ls_weighting_scheme calc
_refine_ls_wR_factor_gt 0.1255
_refine_ls_wR_factor_ref 0.1376
_reflns_number_gt 1586
_reflns_number_total 2003
_reflns_threshold_expression >2\s(I)
_cod_data_source_file jo8b01669_si_001.cif
_cod_data_source_block shelx
_cod_original_sg_symbol_H-M 'P 21/c'
_cod_database_code 4035240

loop_
_symmetry_equiv_pos_as_xyz
'x, y, z'
'-x, y+1/2, -z+1/2'
'-x, -y, -z'
'x, -y-1/2, z-1/2'

loop_
_atom_site_label
_atom_site_type_symbol
_atom_site_fract_x
_atom_site_fract_y
_atom_site_fract_z
_atom_site_U_iso_or_equiv
_atom_site_adp_type
_atom_site_occupancy
_atom_site_symmetry_multiplicity
_atom_site_calc_flag
_atom_site_refinement_flags
H2N H 0.176(3) 0.0337(14) 0.557(2) 0.062(5) Uiso 1 1 d .
N1 N 0.22709(16) 0.27602(8) 0.40783(13) 0.0353(3) Uani 1 1 d .
O1 O -0.08861(17) 0.08548(8) 0.35880(15) 0.0575(4) Uani 1 1 d .
N2 N 0.2181(2) 0.08305(10) 0.51767(16) 0.0458(4) Uani 1 1 d .
C3 C 0.1678(2) 0.36472(10) 0.41695(16) 0.0380(4) Uani 1 1 d .
C5 C 0.0767(2) 0.12024(10) 0.40258(17) 0.0395(4) Uani 1 1 d .
C8 C 0.4225(2) 0.26678(11) 0.48751(16) 0.0404(4) Uani 1 1 d .
C1 C 0.4872(2) 0.34950(11) 0.54998(16) 0.0458(4) Uani 1 1 d .
H1 H 0.6133 0.3632 0.6108 0.055 Uiso 1 1 calc R
C2 C 0.3277(2) 0.41002(11) 0.50500(18) 0.0462(4) Uani 1 1 d .
H2 H 0.3308 0.4711 0.5312 0.055 Uiso 1 1 calc R
C9 C -0.0354(2) 0.39651(11) 0.3400(2) 0.0514(4) Uani 1 1 d .
H9A H -0.0451 0.4601 0.3588 0.077 Uiso 1 1 calc R
H9B H -0.1294 0.3646 0.3855 0.077 Uiso 1 1 calc R
H9C H -0.0629 0.3853 0.2263 0.077 Uiso 1 1 calc R
C6 C 0.4217(2) 0.10976(11) 0.59342(17) 0.0443(4) Uani 1 1 d .
H6A H 0.5067(10) 0.0534(6) 0.6134(3) 0.053 Uiso 1 1 calc R
H6B H 0.4236(2) 0.1377(3) 0.7021(12) 0.053 Uiso 1 1 calc R
C4 C 0.1144(2) 0.20432(10) 0.31269(16) 0.0406(4) Uani 1 1 d .
H4A H 0.1832 0.1862 0.2314 0.049 Uiso 1 1 calc R
H4B H -0.0126 0.2289 0.2568 0.049 Uiso 1 1 calc R
C7 C 0.5142(2) 0.17577(12) 0.49757(18) 0.0469(4) Uani 1 1 d .
H7A H 0.6543 0.181 0.5473 0.056 Uiso 1 1 calc R
H7B H 0.5008 0.1523 0.3895 0.056 Uiso 1 1 calc R

loop_
_atom_site_aniso_label
_atom_site_aniso_U_11
_atom_site_aniso_U_22
_atom_site_aniso_U_33
_atom_site_aniso_U_23
_atom_site_aniso_U_13
_atom_site_aniso_U_12
N1 0.0346(6) 0.0362(7) 0.0332(6) -0.0006(5) 0.0040(5) -0.0031(5)
O1 0.0454(7) 0.0436(7) 0.0759(8) 0.0074(6) -0.0011(6) -0.0062(5)
N2 0.0474(8) 0.0396(8) 0.0472(7) 0.0053(6) 0.0046(6) -0.0004(6)
C3 0.0434(8) 0.0351(8) 0.0370(7) 0.0017(6) 0.0128(6) -0.0028(6)
C5 0.0420(8) 0.0339(8) 0.0408(7) -0.0054(6) 0.0060(6) 0.0016(6)
C8 0.0364(7) 0.0500(9) 0.0343(7) 0.0036(6) 0.0077(6) -0.0027(6)
C1 0.0408(8) 0.0560(10) 0.0384(7) 0.0011(7) 0.0050(6) -0.0141(7)
C2 0.0550(10) 0.0418(9) 0.0434(8) -0.0044(7) 0.0147(7) -0.0118(7)
C9 0.0496(10) 0.0436(9) 0.0614(10) 0.0046(8) 0.0141(8) 0.0048(8)
C6 0.0453(9) 0.0439(9) 0.0397(7) 0.0024(6) 0.0021(6) 0.0071(7)
C4 0.0450(8) 0.0399(8) 0.0329(7) -0.0021(6) 0.0012(6) -0.0005(7)
C7 0.0371(8) 0.0605(10) 0.0423(7) 0.0021(7) 0.0080(6) 0.0076(7)

loop_
_atom_type_symbol
_atom_type_description
_atom_type_scat_dispersion_real
_atom_type_scat_dispersion_imag
_atom_type_scat_source
C C 0.0033 0.0016 'International Tables Vol C Tables 4.2.6.8 and 6.1.1.4'
H H 0 0 'International Tables Vol C Tables 4.2.6.8 and 6.1.1.4'
N N 0.0061 0.0033 'International Tables Vol C Tables 4.2.6.8 and 6.1.1.4'
O O 0.0106 0.006 'International Tables Vol C Tables 4.2.6.8 and 6.1.1.4'

loop_
_geom_angle_atom_site_label_1
_geom_angle_atom_site_label_2
_geom_angle_atom_site_label_3
_geom_angle
C8 N1 C3 109.84(12)
C8 N1 C4 123.03(13)
C3 N1 C4 126.68(12)
C5 N2 C6 132.94(14)
C2 C3 N1 106.41(13)
C2 C3 C9 130.90(15)
N1 C3 C9 122.69(13)
O1 C5 N2 121.54(14)
O1 C5 C4 116.66(13)
N2 C5 C4 121.72(13)
C1 C8 N1 107.45(14)
C1 C8 C7 133.77(14)
N1 C8 C7 118.68(14)
C8 C1 C2 107.28(13)
C3 C2 C1 109.02(15)
N2 C6 C7 115.19(12)
N1 C4 C5 116.87(11)
C8 C7 C6 112.64(12)

loop_
_geom_bond_atom_site_label_1
_geom_bond_atom_site_label_2
_geom_bond_distance
N1 C8 1.3756(18)
N1 C3 1.3839(19)
N1 C4 1.4493(19)
O1 C5 1.2343(18)
N2 C5 1.3344(19)
N2 C6 1.466(2)
C3 C2 1.363(2)
C3 C9 1.487(2)
C5 C4 1.518(2)
C8 C1 1.369(2)
C8 C7 1.484(2)
C1 C2 1.407(2)
C6 C7 1.513(2)
